data_7201460
loop_
_publ_author_name
'Moggach, Stephen A.'
'Galloway, Kyle W.'
'Lennie, Alistair R.'
'Parois, Pascal'
'Rowantree, Niall'
'Brechin, Euan K.'
'Warren, John E.'
'Murrie, Mark'
'Parsons, Simon'

_publ_section_title
;
 Polymerisation of a Cu(II) dimer into 1D chains using high pressure
;
_journal_issue 12
_journal_name_full CrystEngComm
_journal_page_first 2601
_journal_paper_doi 10.1039/b912707k
_journal_volume 11
_journal_year 2009
_chemical_absolute_configuration ad
_chemical_formula_moiety 'C9 H21 Cu2 N9 O8'
_chemical_formula_sum 'C9 H21 Cu2 N9 O8'
_chemical_formula_weight 510.41
_space_group_IT_number 19
_symmetry_cell_setting orthorhombic
_symmetry_space_group_name_Hall 'P 2ac 2ab'
_symmetry_space_group_name_H-M 'P 21 21 21'
_atom_sites_solution_hydrogens geom
_atom_sites_solution_primary direct
_audit_creation_date 09-04-10
_audit_creation_method CRYSTALS_ver_12.87
_cell_angle_alpha 90
_cell_angle_beta 90
_cell_angle_gamma 90
_cell_formula_units_Z 4
_cell_length_a 15.0833(11)
_cell_length_b 12.1396(3)
_cell_length_c 8.7075(3)
_cell_measurement_reflns_used 3504
_cell_measurement_temperature 293
_cell_measurement_theta_max 18
_cell_measurement_theta_min 3
_cell_volume 1594.39(13)
_computing_cell_refinement 'Apex2 (Bruker AXS, 2006)'
_computing_data_collection 'Apex2 (Bruker AXS, 2006)'
_computing_data_reduction 'Apex2 (Bruker AXS, 2006)'
_computing_molecular_graphics 'CAMERON (Watkin et al., 1996)'
_computing_publication_material 'CRYSTALS (Betteridge et al., 2003)'
_computing_structure_refinement 'CRYSTALS (Betteridge et al., 2003)'
_computing_structure_solution 'USER DEFINED STRUCTURE SOLUTION'
_diffrn_ambient_temperature 293
_diffrn_measured_fraction_theta_full 0.673
_diffrn_measured_fraction_theta_max 0.639
_diffrn_measurement_device 'Bruker Apex2'
_diffrn_measurement_device_type Area
_diffrn_measurement_method \w
_diffrn_radiation_monochromator Silicon
_diffrn_radiation_type Synchrotron
_diffrn_radiation_wavelength 0.47670
_diffrn_reflns_av_R_equivalents 0.062
_diffrn_reflns_limit_h_max 11
_diffrn_reflns_limit_h_min 0
_diffrn_reflns_limit_k_max 15
_diffrn_reflns_limit_k_min 0
_diffrn_reflns_limit_l_max 10
_diffrn_reflns_limit_l_min -10
_diffrn_reflns_number 2027
_diffrn_reflns_theta_full 13.316
_diffrn_reflns_theta_max 17.294
_diffrn_reflns_theta_min 1.444
_diffrn_standards_number 0
_exptl_absorpt_coefficient_mu 2.738
_exptl_absorpt_correction_T_max 0.76
_exptl_absorpt_correction_T_min 0.62
_exptl_absorpt_correction_type multi-scan
_exptl_absorpt_process_details 'SADABS (Siemens, 1996)'
_exptl_crystal_colour blue
_exptl_crystal_density_diffrn 2.126
_exptl_crystal_density_method 'not measured'
_exptl_crystal_description block
_exptl_crystal_F_000 1040
_exptl_crystal_size_max 0.20
_exptl_crystal_size_mid 0.20
_exptl_crystal_size_min 0.10
_refine_diff_density_max 0.33
_refine_diff_density_min -0.31
_refine_ls_abs_structure_details 'Flack (1983), 849 Friedel-pairs'
_refine_ls_abs_structure_Flack 0.26(6)
_refine_ls_extinction_method None
_refine_ls_goodness_of_fit_ref 1.0004
_refine_ls_hydrogen_treatment none
_refine_ls_matrix_type full
_refine_ls_number_parameters 124
_refine_ls_number_reflns 1885
_refine_ls_number_restraints 47
_refine_ls_R_factor_all 0.0876
_refine_ls_R_factor_gt 0.0751
_refine_ls_shift/su_max 0.000523
_refine_ls_structure_factor_coef Fsqd
_refine_ls_weighting_details
;
Method=
SQRT(W) = 1/(Data with the key SIGMA(/FO/) in list 6)
;
_refine_ls_weighting_scheme sigma
_refine_ls_wR_factor_all 0.0920
_refine_ls_wR_factor_gt 0.0910
_refine_ls_wR_factor_ref 0.0920
_reflns_limit_h_max 11
_reflns_limit_h_min -11
_reflns_limit_k_max 15
_reflns_limit_k_min 0
_reflns_limit_l_max 10
_reflns_limit_l_min 0
_reflns_number_gt 1606
_reflns_number_total 2027
_reflns_threshold_expression I>2.0\s(I)
_oxford_diffrn_Wilson_B_factor 0.00
_oxford_diffrn_Wilson_scale 0.00
_oxford_refine_ls_r_factor_ref 0.0876
_oxford_refine_ls_scale 1.627(12)
_oxford_reflns_number_all 1885
_oxford_reflns_threshold_expression_ref I>-10.0\s(I)
_cod_data_source_file b912707k.txt
_cod_data_source_block cucg09_2.95GPa
_cod_depositor_comments
;
The following automatic conversions were performed:
'_symmetry_cell_setting' value 'Orthorhombic' changed to 'orthorhombic'
according to '/home/saulius/struct/CIF-dictionaries/cif_core.dic'
dictionary named 'cif_core.dic' version 2.4.1 from 2010-06-29.

Automatic conversion script
Id: cif_fix_enum 1527 2010-12-29 10:47:43Z saulius 
;
_cod_original_sg_symbol_Hall 'P 2ac 2ab '
_cod_original_sg_symbol_H-M 'P 21 21 21 '
_cod_database_code 7201460

loop_
_symmetry_equiv_pos_as_xyz
x,y,z
x+1/2,-y+1/2,-z
-x,y+1/2,-z+1/2
-x+1/2,-y,z+1/2

loop_
_atom_site_label
_atom_site_type_symbol
_atom_site_fract_x
_atom_site_fract_y
_atom_site_fract_z
_atom_site_U_iso_or_equiv
_atom_site_occupancy
_atom_site_adp_type
_atom_site_refinement_flags_posn
_atom_site_refinement_flags_adp
_atom_site_refinement_flags_occupancy
_atom_site_disorder_assembly
_atom_site_disorder_group
_oxford_atom_site_special_shape
_atom_site_attached_hydrogens
Cu1 Cu 0.58934(13) 0.89754(6) 0.44114(11) 0.0190 1.0000 Uani . . . . . . .
Cu2 Cu 0.58474(13) 0.66108(6) 0.44335(11) 0.0192 1.0000 Uani . . . . . . .
C1 C 0.4373(5) 0.7840(4) 0.3365(5) 0.0093(14) 1.0000 Uiso D . . . . . .
C2 C 0.4015(8) 0.8859(5) 0.2538(7) 0.0163(18) 1.0000 Uiso D . . . . . .
C3 C 0.4228(7) 0.9923(4) 0.3334(9) 0.0222(19) 1.0000 Uiso D . . . . . .
C4 C 0.4096(5) 0.7848(6) 0.5078(5) 0.0128(14) 1.0000 Uiso D . . . . . .
C5 C 0.6429(6) 1.0844(6) 0.6432(8) 0.023(2) 1.0000 Uiso D . . . . . .
C6 C 0.6438(9) 0.7733(5) 0.9080(6) 0.023(2) 1.0000 Uiso D . . . . . .
C20 C 0.3964(8) 0.6830(5) 0.2602(8) 0.018(2) 1.0000 Uiso D . . . . . .
C30 C 0.4112(6) 0.5762(4) 0.3477(8) 0.0143(17) 1.0000 Uiso D . . . . . .
C50 C 0.6377(7) 0.4673(6) 0.6301(10) 0.030(3) 1.0000 Uiso D . . . . . .
N1 N 0.6629(7) 1.0083(4) 0.5410(7) 0.0149(16) 1.0000 Uiso D . . . . . .
N2 N 0.5642(7) 1.1343(5) 0.6420(8) 0.0232(18) 1.0000 Uiso D . . . . . .
N3 N 0.6997(9) 1.1098(7) 0.7568(9) 0.053(3) 1.0000 Uiso D . . . . . .
N4 N 0.6571(10) 0.8578(5) 0.8232(9) 0.046(2) 1.0000 Uiso D . . . . . .
N5 N 0.6506(10) 0.6730(5) 0.8482(9) 0.043(2) 1.0000 Uiso D . . . . . .
N6 N 0.6230(7) 0.7856(5) 1.0508(6) 0.0205(14) 1.0000 Uiso D . . . . . .
N10 N 0.6583(7) 0.5473(5) 0.5337(8) 0.024(2) 1.0000 Uiso D . . . . . .
N20 N 0.5535(8) 0.4460(6) 0.6612(9) 0.042(2) 1.0000 Uiso D . . . . . .
N30 N 0.7013(10) 0.4039(10) 0.6938(14) 0.116(5) 1.0000 Uiso D . . . . . .
O1 O 0.5314(5) 0.7793(4) 0.3261(5) 0.0141(11) 1.0000 Uiso D . . . . . .
O2 O 0.4881(6) 0.9960(4) 0.4236(6) 0.0224(15) 1.0000 Uiso D . . . . . .
O3 O 0.3724(6) 1.0705(4) 0.3181(6) 0.0309(16) 1.0000 Uiso D . . . . . .
O4 O 0.4687(5) 0.7779(5) 0.6066(5) 0.0212(12) 1.0000 Uiso D . . . . . .
O5 O 0.3299(6) 0.7883(6) 0.5351(6) 0.0413(17) 1.0000 Uiso D . . . . . .
O6 O 0.6638(7) 0.7769(5) 0.5048(5) 0.0268(13) 1.0000 Uiso . . . . . . .
O20 O 0.4821(5) 0.5661(4) 0.4271(6) 0.0175(13) 1.0000 Uiso D . . . . . .
O30 O 0.3546(6) 0.5019(4) 0.3394(7) 0.0365(18) 1.0000 Uiso D . . . . . .
H6 H 0.7206 0.7785 0.5055 0.0374 1.0000 Uiso . . . . . . .
H1 H 0.7154 1.0043 0.5182 0.0227 1.0000 Uiso . . . . . . .
H21 H 0.5513 1.1866 0.7079 0.0263 1.0000 Uiso . . . . . . .
H22 H 0.5228 1.1128 0.5752 0.0263 1.0000 Uiso . . . . . . .
H31 H 0.6857 1.1636 0.8222 0.0586 1.0000 Uiso . . . . . . .
H32 H 0.7483 1.0735 0.7668 0.0586 1.0000 Uiso . . . . . . .
H10 H 0.7104 0.5447 0.5052 0.0395 1.0000 Uiso . . . . . . .
H301 H 0.7566 0.4159 0.6619 0.1387 1.0000 Uiso . . . . . . .
H302 H 0.6883 0.3519 0.7549 0.1387 1.0000 Uiso . . . . . . .
H201 H 0.5402 0.3914 0.7267 0.0501 1.0000 Uiso . . . . . . .
H202 H 0.5106 0.4813 0.6158 0.0501 1.0000 Uiso . . . . . . .
H41 H 0.6551 0.9250 0.8629 0.0506 1.0000 Uiso . . . . . . .
H42 H 0.6720 0.8500 0.7256 0.0506 1.0000 Uiso . . . . . . .
H61 H 0.6192 0.8518 1.0918 0.0256 1.0000 Uiso . . . . . . .
H62 H 0.6120 0.7272 1.1086 0.0256 1.0000 Uiso . . . . . . .
H51 H 0.6399 0.6142 0.9061 0.0506 1.0000 Uiso . . . . . . .
H52 H 0.6661 0.6636 0.7517 0.0506 1.0000 Uiso . . . . . . .
H23 H 0.4271 0.8874 0.1489 0.0191 1.0000 Uiso . . . . . . .
H24 H 0.3360 0.8785 0.2459 0.0191 1.0000 Uiso . . . . . . .
H203 H 0.4237 0.6737 0.1569 0.0220 1.0000 Uiso . . . . . . .
H204 H 0.3321 0.6946 0.2486 0.0220 1.0000 Uiso . . . . . . .

loop_
_atom_site_aniso_label
_atom_site_aniso_U_11
_atom_site_aniso_U_22
_atom_site_aniso_U_33
_atom_site_aniso_U_23
_atom_site_aniso_U_13
_atom_site_aniso_U_12
Cu1 0.025(2) 0.0125(4) 0.0194(5) -0.0029(4) -0.0013(9) -0.0022(6)
Cu2 0.024(2) 0.0134(4) 0.0203(5) 0.0012(4) 0.0007(9) -0.0035(7)

loop_
_atom_type_symbol
_atom_type_scat_dispersion_real
_atom_type_scat_dispersion_imag
_atom_type_scat_Cromer_Mann_a1
_atom_type_scat_Cromer_Mann_b1
_atom_type_scat_Cromer_Mann_a2
_atom_type_scat_Cromer_Mann_b2
_atom_type_scat_Cromer_Mann_a3
_atom_type_scat_Cromer_Mann_b3
_atom_type_scat_Cromer_Mann_a4
_atom_type_scat_Cromer_Mann_b4
_atom_type_scat_Cromer_Mann_c
_atom_type_scat_source
C 0.0000 0.0010 2.3100 20.8439 1.0200 10.2075 1.5886 0.5687 0.8650 51.6512 0.2156 'International Tables Vol C 4.2.6.8 and 6.1.1.4'
H 0.0000 0.0000 0.4930 10.5109 0.3229 26.1257 0.1402 3.1424 0.0408 57.7998 0.0030 'International Tables Vol C 4.2.6.8 and 6.1.1.4'
N 0.0010 0.0010 12.2126 0.0057 3.1322 9.8933 2.0125 28.9975 1.1663 0.5826 -11.5290 'International Tables Vol C 4.2.6.8 and 6.1.1.4'
O 0.0030 0.0030 3.0485 13.2771 2.2868 5.7011 1.5463 0.3239 0.8670 32.9089 0.2508 'International Tables Vol C 4.2.6.8 and 6.1.1.4'
Cu 0.2890 0.6150 13.3380 3.5828 7.1676 0.2470 5.6158 11.3966 1.6735 64.8126 1.1910 'International Tables Vol C 4.2.6.8 and 6.1.1.4'

loop_
_geom_angle_atom_site_label_1
_geom_angle_site_symmetry_1
_geom_angle_atom_site_label_2
_geom_angle_site_symmetry_2
_geom_angle_atom_site_label_3
_geom_angle_site_symmetry_3
_geom_angle
_geom_angle_publ_flag
O30 3_655 Cu1 . Cu2 . 116.92(12) yes
O30 3_655 Cu1 . C1 . 100.34(19) yes
Cu2 . Cu1 . C1 . 59.67(12) yes
O30 3_655 Cu1 . N1 . 84.7(2) yes
Cu2 . Cu1 . N1 . 134.5(2) yes
C1 . Cu1 . N1 . 160.5(3) yes
O30 3_655 Cu1 . O1 . 91.1(2) yes
Cu2 . Cu1 . O1 . 42.18(16) yes
C1 . Cu1 . O1 . 27.7(2) yes
N1 . Cu1 . O1 . 171.6(3) yes
O30 3_655 Cu1 . O2 . 83.9(3) yes
Cu2 . Cu1 . O2 . 126.5(2) yes
C1 . Cu1 . O2 . 68.7(2) yes
N1 . Cu1 . O2 . 93.4(3) yes
O1 . Cu1 . O2 . 93.4(3) yes
O30 3_655 Cu1 . O4 . 151.1(2) yes
Cu2 . Cu1 . O4 . 56.65(14) yes
C1 . Cu1 . O4 . 51.08(16) yes
N1 . Cu1 . O4 . 120.7(2) yes
O1 . Cu1 . O4 . 65.38(19) yes
O30 3_655 Cu1 . O6 . 114.1(3) yes
Cu2 . Cu1 . O6 . 41.6(2) yes
C1 . Cu1 . O6 . 101.2(3) yes
N1 . Cu1 . O6 . 93.7(3) yes
O1 . Cu1 . O6 . 81.3(3) yes
O2 . Cu1 . O4 . 81.1(3) yes
O2 . Cu1 . O6 . 161.2(3) yes
O4 . Cu1 . O6 . 80.4(3) yes
O3 3_645 Cu2 . Cu1 . 114.16(12) yes
O3 3_645 Cu2 . C1 . 97.5(2) yes
Cu1 . Cu2 . C1 . 59.37(13) yes
O3 3_645 Cu2 . N10 . 85.0(2) yes
Cu1 . Cu2 . N10 . 134.5(3) yes
C1 . Cu2 . N10 . 163.2(3) yes
O3 3_645 Cu2 . O1 . 87.4(2) yes
Cu1 . Cu2 . O1 . 42.73(16) yes
C1 . Cu2 . O1 . 27.3(2) yes
N10 . Cu2 . O1 . 168.5(3) yes
O3 3_645 Cu2 . O4 . 148.5(2) yes
Cu1 . Cu2 . O4 . 59.14(14) yes
C1 . Cu2 . O4 . 51.64(16) yes
N10 . Cu2 . O4 . 122.6(3) yes
O1 . Cu2 . O4 . 67.3(2) yes
O3 3_645 Cu2 . O6 . 113.5(3) yes
Cu1 . Cu2 . O6 . 41.8(2) yes
C1 . Cu2 . O6 . 101.1(3) yes
N10 . Cu2 . O6 . 93.1(4) yes
O1 . Cu2 . O6 . 82.1(3) yes
O3 3_645 Cu2 . O20 . 83.3(3) yes
Cu1 . Cu2 . O20 . 127.9(2) yes
C1 . Cu2 . O20 . 70.3(2) yes
N10 . Cu2 . O20 . 93.6(3) yes
O1 . Cu2 . O20 . 94.1(3) yes
O4 . Cu2 . O6 . 82.5(3) yes
O4 . Cu2 . O20 . 80.3(3) yes
O6 . Cu2 . O20 . 162.4(3) yes
Cu1 . C1 . Cu2 . 60.96(15) yes
Cu1 . C1 . C2 . 92.5(4) yes
Cu2 . C1 . C2 . 149.0(5) yes
Cu1 . C1 . C4 . 84.6(3) yes
Cu2 . C1 . C4 . 84.2(3) yes
C2 . C1 . C4 . 110.7(5) yes
Cu1 . C1 . C20 . 149.4(5) yes
Cu2 . C1 . C20 . 92.2(4) yes
C2 . C1 . C20 . 107.6(4) yes
C4 . C1 . C20 . 108.4(5) yes
Cu1 . C1 . O1 . 39.7(3) yes
Cu2 . C1 . O1 . 38.5(2) yes
C2 . C1 . O1 . 110.8(5) yes
C4 . C1 . O1 . 109.3(4) yes
C20 . C1 . O1 . 110.1(5) yes
C1 . C2 . C3 . 113.8(5) yes
C1 . C2 . H23 . 108.2 no
C3 . C2 . H23 . 109.0 no
C1 . C2 . H24 . 108.1 no
C3 . C2 . H24 . 108.8 no
H23 . C2 . H24 . 108.9 no
C2 . C3 . O2 . 119.1(5) yes
C2 . C3 . O3 . 119.0(6) yes
O2 . C3 . O3 . 121.7(5) yes
C1 . C4 . O4 . 118.2(5) yes
C1 . C4 . O5 . 116.9(5) yes
O4 . C4 . O5 . 124.9(5) yes
N1 . C5 . N2 . 121.2(6) yes
N1 . C5 . N3 . 120.8(6) yes
N2 . C5 . N3 . 118.0(6) yes
N4 . C6 . N5 . 119.7(5) yes
N4 . C6 . N6 . 120.1(6) yes
N5 . C6 . N6 . 120.1(5) yes
C1 . C20 . C30 . 114.0(5) yes
C1 . C20 . H203 . 108.4 no
C30 . C20 . H203 . 107.1 no
C1 . C20 . H204 . 109.2 no
C30 . C20 . H204 . 108.5 no
H203 . C20 . H204 . 109.4 no
C20 . C30 . O20 . 118.5(5) yes
C20 . C30 . O30 . 119.2(5) yes
O20 . C30 . O30 . 122.4(5) yes
N10 . C50 . N20 . 119.9(7) yes
N10 . C50 . N30 . 120.9(7) yes
N20 . C50 . N30 . 119.1(6) yes
C5 . N1 . Cu1 . 130.9(7) yes
C5 . N1 . H1 . 115.4 no
Cu1 . N1 . H1 . 113.7 no
C5 . N2 . H21 . 121.4 no
C5 . N2 . H22 . 119.7 no
H21 . N2 . H22 . 118.9 no
C5 . N3 . H31 . 119.1 no
C5 . N3 . H32 . 120.0 no
H31 . N3 . H32 . 120.9 no
C6 . N4 . H41 . 120.5 no
C6 . N4 . H42 . 120.6 no
H41 . N4 . H42 . 118.8 no
C6 . N5 . H51 . 120.0 no
C6 . N5 . H52 . 120.9 no
H51 . N5 . H52 . 119.0 no
C6 . N6 . H61 . 120.7 no
C6 . N6 . H62 . 120.1 no
H61 . N6 . H62 . 119.2 no
C50 . N10 . Cu2 . 130.4(7) yes
C50 . N10 . H10 . 112.8 no
Cu2 . N10 . H10 . 116.8 no
C50 . N20 . H201 . 119.2 no
C50 . N20 . H202 . 121.7 no
H201 . N20 . H202 . 119.1 no
C50 . N30 . H301 . 116.4 no
C50 . N30 . H302 . 121.2 no
H301 . N30 . H302 . 122.3 no
C1 . O1 . Cu1 . 112.5(4) yes
C1 . O1 . Cu2 . 114.2(4) yes
Cu1 . O1 . Cu2 . 95.1(2) yes
C3 . O2 . Cu1 . 129.8(4) yes
Cu2 3_655 O3 . C3 . 105.5(6) yes
Cu2 . O4 . C4 . 97.9(4) yes
Cu2 . O4 . Cu1 . 64.21(16) yes
C4 . O4 . Cu1 . 94.4(4) yes
Cu1 . O6 . Cu2 . 96.6(4) yes
Cu1 . O6 . H6 . 124.5 no
Cu2 . O6 . H6 . 129.8 no
C30 . O20 . Cu2 . 130.6(4) yes
C30 . O30 . Cu1 3_645 99.6(5) yes

loop_
_geom_bond_atom_site_label_1
_geom_bond_site_symmetry_1
_geom_bond_atom_site_label_2
_geom_bond_site_symmetry_2
_geom_bond_distance
_geom_bond_publ_flag
Cu1 . O30 3_655 2.879(7) yes
Cu1 . Cu2 . 2.8715(9) yes
Cu1 . C1 . 2.826(7) yes
Cu1 . N1 . 1.949(7) yes
Cu1 . O1 . 1.956(5) yes
Cu1 . O2 . 1.945(8) yes
Cu1 . O4 . 2.738(7) yes
Cu1 . O6 . 1.927(7) yes
Cu2 . O3 3_645 2.610(6) yes
Cu2 . C1 . 2.835(7) yes
Cu2 . N10 . 1.938(8) yes
Cu2 . O1 . 1.936(5) yes
Cu2 . O4 . 2.664(7) yes
Cu2 . O6 . 1.919(7) yes
Cu2 . O20 . 1.936(7) yes
C1 . C2 . 1.529(7) yes
C1 . C4 . 1.549(6) yes
C1 . C20 . 1.525(7) yes
C1 . O1 . 1.424(7) yes
C2 . C3 . 1.501(7) yes
C2 . H23 . 0.991 no
C2 . H24 . 0.995 no
C3 . O2 . 1.259(8) yes
C3 . O3 . 1.225(7) yes
C4 . O4 . 1.242(7) yes
C4 . O5 . 1.226(8) yes
C5 . N1 . 1.318(7) yes
C5 . N2 . 1.333(8) yes
C5 . N3 . 1.345(8) yes
C6 . N4 . 1.279(7) yes
C6 . N5 . 1.328(6) yes
C6 . N6 . 1.290(7) yes
C20 . C30 . 1.520(6) yes
C20 . H203 . 0.996 no
C20 . H204 . 0.985 no
C30 . O20 . 1.278(8) yes
C30 . O30 . 1.245(7) yes
C50 . N10 . 1.322(7) yes
C50 . N20 . 1.324(9) yes
C50 . N30 . 1.349(9) yes
N1 . H1 . 0.817 no
N2 . H21 . 0.878 no
N2 . H22 . 0.892 no
N3 . H31 . 0.892 no
N3 . H32 . 0.860 no
N4 . H41 . 0.887 no
N4 . H42 . 0.884 no
N5 . H51 . 0.888 no
N5 . H52 . 0.881 no
N6 . H61 . 0.882 no
N6 . H62 . 0.885 no
N10 . H10 . 0.825 no
N20 . H201 . 0.898 no
N20 . H202 . 0.871 no
N30 . H301 . 0.892 no
N30 . H302 . 0.848 no
O6 . H6 . 0.857 no
